data_2215454
loop_
_publ_author_name
'Wang, Pin-liang'
'Wang, Hai-bo'
'Kang, Si-shun'
'Li, Hai-ling'
'Wu, Wen-yuan'

_publ_section_title
;
 2-Methyl-5-[(3-phenyl-1,2,4-oxadiazol-5-yl)methylsulfanyl]-1,3,4-thiadiazole
;
_journal_coeditor_code DN2233
_journal_issue 10
_journal_name_full 'Acta Crystallographica Section E'
_journal_page_first o4180
_journal_page_last o4180
_journal_paper_doi 10.1107/S1600536807046910
_journal_volume 63
_journal_year 2007
_chemical_formula_iupac 'C12 H10 N4 O S2'
_chemical_formula_moiety 'C12 H10 N4 O S2'
_chemical_formula_sum 'C12 H10 N4 O S2'
_chemical_formula_weight 290.36
_chemical_name_systematic
;
2-Methyl-5-[(3-phenyl-1,2,4-oxadiazol-5-yl)methylsulfanyl]-1,3,4-thiadiazole
;
_space_group_IT_number 14
_symmetry_cell_setting monoclinic
_symmetry_space_group_name_Hall '-P 2ybc'
_symmetry_space_group_name_H-M 'P 1 21/c 1'
_atom_sites_solution_hydrogens geom
_atom_sites_solution_primary direct
_atom_sites_solution_secondary difmap
_audit_creation_method SHELXL-97
_cell_angle_alpha 90.00
_cell_angle_beta 100.39(3)
_cell_angle_gamma 90.00
_cell_formula_units_Z 4
_cell_length_a 9.926(2)
_cell_length_b 5.9340(12)
_cell_length_c 23.049(5)
_cell_measurement_reflns_used 25
_cell_measurement_temperature 293(2)
_cell_measurement_theta_max 12
_cell_measurement_theta_min 9
_cell_volume 1335.3(5)
_computing_cell_refinement 'CAD-4 Software (Enraf--Nonius, 1989)'
_computing_data_collection 'CAD-4 Software (Enraf--Nonius, 1989)'
_computing_data_reduction 'XCAD4 (Harms & Wocadlo, 1995)'
_computing_molecular_graphics 'ORTEPIII (Burnett & Johnson, 1996) and ORTEP-3 for Windows (Farrugia, 1997)'
_computing_publication_material 'SHELXL97 (Sheldrick, 1997)'
_computing_structure_refinement 'SHELXL97 (Sheldrick, 1997)'
_computing_structure_solution 'SHELXS97 (Sheldrick, 1997)'
_diffrn_ambient_temperature 293(2)
_diffrn_measured_fraction_theta_full 0.997
_diffrn_measured_fraction_theta_max 0.997
_diffrn_measurement_device_type 'Enraf--Nonius CAD-4'
_diffrn_measurement_method \w/2\q
_diffrn_radiation_monochromator graphite
_diffrn_radiation_source 'fine-focus sealed tube'
_diffrn_radiation_type MoK\a
_diffrn_radiation_wavelength 0.71073
_diffrn_reflns_av_R_equivalents 0.0651
_diffrn_reflns_av_sigmaI/netI 0.0526
_diffrn_reflns_limit_h_max 12
_diffrn_reflns_limit_h_min -12
_diffrn_reflns_limit_k_max 7
_diffrn_reflns_limit_k_min 0
_diffrn_reflns_limit_l_max 28
_diffrn_reflns_limit_l_min 0
_diffrn_reflns_number 2764
_diffrn_reflns_theta_full 25.97
_diffrn_reflns_theta_max 25.97
_diffrn_reflns_theta_min 1.80
_diffrn_standards_decay_% 0
_diffrn_standards_interval_count 200
_diffrn_standards_interval_time 60
_diffrn_standards_number 3
_exptl_absorpt_coefficient_mu 0.395
_exptl_absorpt_correction_T_max 0.9616
_exptl_absorpt_correction_T_min 0.8579
_exptl_absorpt_correction_type psi-scan
_exptl_absorpt_process_details '(North <i>et al.</i>,  1968)'
_exptl_crystal_colour Colourless
_exptl_crystal_density_diffrn 1.444
_exptl_crystal_density_method 'not measured'
_exptl_crystal_description Block
_exptl_crystal_F_000 600
_exptl_crystal_size_max 0.40
_exptl_crystal_size_mid 0.10
_exptl_crystal_size_min 0.10
_refine_diff_density_max 0.470
_refine_diff_density_min -0.497
_refine_ls_extinction_method none
_refine_ls_goodness_of_fit_ref 0.998
_refine_ls_hydrogen_treatment constr
_refine_ls_matrix_type full
_refine_ls_number_parameters 172
_refine_ls_number_reflns 2608
_refine_ls_number_restraints 0
_refine_ls_restrained_S_all 1.004
_refine_ls_R_factor_all 0.1352
_refine_ls_R_factor_gt 0.0765
_refine_ls_shift/su_max 0.000
_refine_ls_shift/su_mean 0.000
_refine_ls_structure_factor_coef Fsqd
_refine_ls_weighting_details 'calc w=1/[\s^2^(Fo^2^)+(0.04P)^2^+7P] where P=(Fo^2^+2Fc^2^)/3'
_refine_ls_weighting_scheme calc
_refine_ls_wR_factor_gt 0.1557
_refine_ls_wR_factor_ref 0.2036
_reflns_number_gt 1492
_reflns_number_total 2608
_reflns_threshold_expression I>2\s(I)
_cod_data_source_file dn2233.cif
_cod_data_source_block I
_cod_depositor_comments
;
The following automatic conversions were performed:
'_symmetry_cell_setting' value 'Monoclinic' changed to 'monoclinic'
according to '/home/saulius/struct/CIF-dictionaries/cif_core.dic'
dictionary named 'cif_core.dic' version 2.4.1 from 2010-06-29.

Automatic conversion script
Id: cif_fix_enum 1527 2010-12-29 10:47:43Z saulius 

The following automatic conversions were performed:

'_symmetry_cell_setting' value 'Monoclinic' changed to 'monoclinic'
according to /home/saulius/struct/CIF-dictionaries/cif_core.dic
dictionary named 'cif_core.dic' version 2.4.1 from 2010-06-29.

Automatic conversion script
Id: cif_fix_values 1715 2011-07-08 13:25:40Z adriana 
;
_cod_original_sg_symbol_Hall '-p 2ybc'
_cod_original_sg_symbol_H-M 'P 21/c'
_cod_database_code 2215454
_cod_database_fobs_code 2215454

loop_
_symmetry_equiv_pos_as_xyz
'x, y, z'
'-x, y+1/2, -z+1/2'
'-x, -y, -z'
'x, -y-1/2, z-1/2'

loop_
_atom_site_type_symbol
_atom_site_label
_atom_site_fract_x
_atom_site_fract_y
_atom_site_fract_z
_atom_site_U_iso_or_equiv
_atom_site_adp_type
_atom_site_calc_flag
_atom_site_refinement_flags
_atom_site_occupancy
S S1 0.29941(17) 0.5721(2) 0.27537(7) 0.0558(5) Uani d . 1
S S2 0.05050(19) 0.4212(3) 0.18937(8) 0.0710(6) Uani d D 1
O O1 0.4942(5) 0.0277(7) 0.33950(18) 0.0609(12) Uani d . 1
N N1 0.3586(5) 0.2231(8) 0.3857(2) 0.0477(11) Uani d . 1
N N2 0.4626(5) -0.1135(8) 0.3843(2) 0.0562(13) Uani d . 1
N N3 0.2582(5) 0.1682(9) 0.2216(2) 0.0681(16) Uani d D 1
N N4 0.1670(5) 0.0436(10) 0.1801(3) 0.0761(18) Uani d D 1
C C1 0.2304(8) -0.1991(13) 0.5618(3) 0.077(2) Uani d . 1
H H1A 0.1983 -0.2411 0.5957 0.093 Uiso calc R 1
C C2 0.1964(7) 0.0078(15) 0.5358(3) 0.079(2) Uani d . 1
H H2B 0.1396 0.1044 0.5522 0.095 Uiso calc R 1
C C3 0.2448(7) 0.0740(11) 0.4862(3) 0.0658(18) Uani d . 1
H H3B 0.2206 0.2138 0.4693 0.079 Uiso calc R 1
C C4 0.3295(6) -0.0677(10) 0.4615(2) 0.0469(13) Uani d . 1
C C5 0.3619(6) -0.2772(10) 0.4860(3) 0.0538(15) Uani d . 1
H H5A 0.4164 -0.3752 0.4688 0.065 Uiso calc R 1
C C6 0.3123(7) -0.3418(12) 0.5367(3) 0.0649(18) Uani d . 1
H H6A 0.3350 -0.4825 0.5534 0.078 Uiso calc R 1
C C7 0.3822(5) 0.0092(9) 0.4097(2) 0.0388(12) Uani d . 1
C C8 0.4290(6) 0.2220(10) 0.3438(3) 0.0502(14) Uani d . 1
C C9 0.4496(6) 0.4124(10) 0.3049(2) 0.0510(14) Uani d . 1
H H9A 0.4884 0.3538 0.2722 0.061 Uiso calc R 1
H H9B 0.5165 0.5140 0.3269 0.061 Uiso calc R 1
C C10 0.2114(6) 0.3699(9) 0.2295(3) 0.0484(14) Uani d D 1
C C11 0.0558(6) 0.1539(11) 0.1618(3) 0.0591(16) Uani d D 1
C C12 -0.0546(7) 0.0550(13) 0.1150(3) 0.081(2) Uani d D 1
H H12A -0.0309 -0.0971 0.1069 0.122 Uiso calc R 1
H H12B -0.0628 0.1433 0.0797 0.122 Uiso calc R 1
H H12C -0.1402 0.0561 0.1288 0.122 Uiso calc R 1

loop_
_atom_site_aniso_label
_atom_site_aniso_U_11
_atom_site_aniso_U_22
_atom_site_aniso_U_33
_atom_site_aniso_U_12
_atom_site_aniso_U_13
_atom_site_aniso_U_23
S1 0.0789(11) 0.0321(8) 0.0584(9) -0.0002(8) 0.0180(8) -0.0005(7)
S2 0.0760(12) 0.0531(11) 0.0816(12) 0.0154(9) 0.0081(9) -0.0025(9)
O1 0.094(3) 0.038(2) 0.056(2) 0.008(2) 0.028(2) 0.001(2)
N1 0.058(3) 0.034(3) 0.054(3) 0.002(2) 0.018(2) 0.001(2)
N2 0.079(4) 0.036(3) 0.055(3) 0.011(3) 0.016(3) -0.001(2)
N3 0.070(4) 0.049(3) 0.078(4) 0.013(3) -0.006(3) -0.017(3)
N4 0.067(4) 0.057(4) 0.096(4) 0.006(3) -0.009(3) -0.031(3)
C1 0.102(6) 0.073(5) 0.064(4) -0.005(5) 0.034(4) 0.019(4)
C2 0.078(5) 0.095(6) 0.075(5) 0.010(4) 0.042(4) 0.012(4)
C3 0.088(5) 0.042(4) 0.074(4) 0.013(3) 0.033(4) 0.012(3)
C4 0.056(3) 0.035(3) 0.049(3) -0.006(3) 0.009(3) -0.006(3)
C5 0.067(4) 0.033(3) 0.058(4) 0.003(3) 0.003(3) 0.000(3)
C6 0.084(5) 0.052(4) 0.059(4) -0.015(4) 0.012(3) 0.010(3)
C7 0.039(3) 0.034(3) 0.040(3) 0.002(2) -0.001(2) -0.005(2)
C8 0.069(4) 0.034(3) 0.049(3) -0.002(3) 0.015(3) -0.005(3)
C9 0.057(3) 0.050(4) 0.046(3) 0.000(3) 0.007(3) -0.008(3)
C10 0.048(3) 0.037(3) 0.060(3) 0.003(3) 0.008(3) 0.007(3)
C11 0.064(4) 0.047(4) 0.064(4) 0.007(3) 0.007(3) 0.005(3)
C12 0.080(5) 0.074(5) 0.084(5) -0.005(4) -0.001(4) -0.012(4)

loop_
_atom_type_symbol
_atom_type_description
_atom_type_scat_dispersion_real
_atom_type_scat_dispersion_imag
_atom_type_scat_source
C C 0.0033 0.0016 'International Tables Vol C Tables 4.2.6.8 and 6.1.1.4'
H H 0.0000 0.0000 'International Tables Vol C Tables 4.2.6.8 and 6.1.1.4'
N N 0.0061 0.0033 'International Tables Vol C Tables 4.2.6.8 and 6.1.1.4'
O O 0.0106 0.0060 'International Tables Vol C Tables 4.2.6.8 and 6.1.1.4'
S S 0.1246 0.1234 'International Tables Vol C Tables 4.2.6.8 and 6.1.1.4'

loop_
_geom_angle_atom_site_label_1
_geom_angle_atom_site_label_2
_geom_angle_atom_site_label_3
_geom_angle
C10 S1 C9 99.1(3)
C11 S2 C10 87.0(3)
C8 O1 N2 106.5(4)
C8 N1 C7 102.6(5)
C7 N2 O1 103.6(4)
C10 N3 N4 112.1(5)
C11 N4 N3 111.4(5)
C6 C1 C2 118.9(6)
C6 C1 H1A 120.6
C2 C1 H1A 120.6
C3 C2 C1 121.3(7)
C3 C2 H2B 119.4
C1 C2 H2B 119.4
C2 C3 C4 119.9(6)
C2 C3 H3B 120.1
C4 C3 H3B 120.1
C5 C4 C3 119.7(6)
C5 C4 C7 121.6(5)
C3 C4 C7 118.7(5)
C4 C5 C6 119.8(6)
C4 C5 H5A 120.1
C6 C5 H5A 120.1
C1 C6 C5 120.5(6)
C1 C6 H6A 119.8
C5 C6 H6A 119.8
N2 C7 N1 114.0(5)
N2 C7 C4 122.4(5)
N1 C7 C4 123.5(5)
N1 C8 O1 113.3(5)
N1 C8 C9 127.1(5)
O1 C8 C9 119.5(5)
C8 C9 S1 115.9(4)
C8 C9 H9A 108.3
S1 C9 H9A 108.3
C8 C9 H9B 108.3
S1 C9 H9B 108.3
H9A C9 H9B 107.4
N3 C10 S2 113.9(4)
N3 C10 S1 124.6(4)
S2 C10 S1 121.5(3)
N4 C11 C12 120.4(6)
N4 C11 S2 115.5(5)
C12 C11 S2 123.9(5)
C11 C12 H12A 109.5
C11 C12 H12B 109.5
H12A C12 H12B 109.5
C11 C12 H12C 109.5
H12A C12 H12C 109.5
H12B C12 H12C 109.5

loop_
_geom_bond_atom_site_label_1
_geom_bond_atom_site_label_2
_geom_bond_distance
S1 C10 1.729(6)
S1 C9 1.794(6)
S2 C11 1.714(7)
S2 C10 1.722(6)
O1 C8 1.335(7)
O1 N2 1.408(6)
N1 C8 1.291(7)
N1 C7 1.388(7)
N2 C7 1.296(7)
N3 C10 1.308(7)
N3 N4 1.403(6)
N4 C11 1.287(7)
C1 C6 1.372(10)
C1 C2 1.381(10)
C1 H1A 0.9300
C2 C3 1.375(9)
C2 H2B 0.9300
C3 C4 1.382(8)
C3 H3B 0.9300
C4 C5 1.378(8)
C4 C7 1.461(7)
C5 C6 1.401(8)
C5 H5A 0.9300
C6 H6A 0.9300
C8 C9 1.480(8)
C9 H9A 0.9700
C9 H9B 0.9700
C11 C12 1.510(8)
C12 H12A 0.9600
C12 H12B 0.9600
C12 H12C 0.9600

loop_
_geom_torsion_atom_site_label_1
_geom_torsion_atom_site_label_2
_geom_torsion_atom_site_label_3
_geom_torsion_atom_site_label_4
_geom_torsion
C8 O1 N2 C7 0.5(6)
C10 N3 N4 C11 -3.0(8)
C6 C1 C2 C3 -1.1(12)
C1 C2 C3 C4 -0.2(12)
C2 C3 C4 C5 1.8(10)
C2 C3 C4 C7 -178.5(6)
C3 C4 C5 C6 -2.1(9)
C7 C4 C5 C6 178.2(5)
C2 C1 C6 C5 0.8(11)
C4 C5 C6 C1 0.8(10)
O1 N2 C7 N1 -0.6(6)
O1 N2 C7 C4 -176.7(5)
C8 N1 C7 N2 0.4(6)
C8 N1 C7 C4 176.5(5)
C5 C4 C7 N2 -0.5(8)
C3 C4 C7 N2 179.7(6)
C5 C4 C7 N1 -176.2(5)
C3 C4 C7 N1 4.0(8)
C7 N1 C8 O1 -0.1(6)
C7 N1 C8 C9 -175.9(6)
N2 O1 C8 N1 -0.2(7)
N2 O1 C8 C9 175.9(5)
N1 C8 C9 S1 -45.1(8)
O1 C8 C9 S1 139.4(5)
C10 S1 C9 C8 -67.6(5)
N4 N3 C10 S2 2.2(7)
N4 N3 C10 S1 -177.6(5)
C11 S2 C10 N3 -0.7(5)
C11 S2 C10 S1 179.1(4)
C9 S1 C10 N3 -2.5(6)
C9 S1 C10 S2 177.7(4)
N3 N4 C11 C12 177.5(6)
N3 N4 C11 S2 2.5(8)
C10 S2 C11 N4 -1.1(6)
C10 S2 C11 C12 -175.9(6)

loop_
_cod_related_entry_id
_cod_related_entry_database
_cod_related_entry_code
1 ChemSpider 6601547
